data_2239061
loop_
_publ_author_name
'Chahmana, Safia'
'Benghanem, Fatiha'
'Keraghel, Saida'
'Ourari, Ali'

_publ_section_title
;
 1-[(4-Hydroxyanilino)methylidene]naphthalen-2(1<i>H</i>)-one
;
_journal_coeditor_code HB7165
_journal_issue 2
_journal_name_full 'Acta Crystallographica Section E'
_journal_page_first o107
_journal_paper_doi 10.1107/S160053681303451X
_journal_volume 70
_journal_year 2014
_chemical_formula_iupac 'C17 H13 N O2'
_chemical_formula_moiety 'C17 H13 N O2'
_chemical_formula_sum 'C17 H13 N O2'
_chemical_formula_weight 263.28
_chemical_name_systematic
;
1-[(4-Hydroxyanilino)methylidene]naphthalen-2(1<i>H</i>)-one
;
_space_group_crystal_system orthorhombic
_space_group_IT_number 19
_space_group_name_Hall 'P 2ac 2ab'
_space_group_name_H-M_alt 'P 21 21 21'
_symmetry_space_group_name_Hall 'P 2ac 2ab'
_symmetry_space_group_name_H-M 'P 21 21 21'
_atom_sites_solution_hydrogens geom
_atom_sites_solution_primary direct
_atom_sites_solution_secondary difmap
_audit_conform_dict_name cif_core.dic
_audit_conform_dict_version 2.4
_audit_creation_method 'WinGX routine CIF_UPDATE'
_cell_angle_alpha 90
_cell_angle_beta 90
_cell_angle_gamma 90
_cell_formula_units_Z 4
_cell_length_a 6.1997(7)
_cell_length_b 12.9145(15)
_cell_length_c 16.5910(19)
_cell_measurement_reflns_used 2615
_cell_measurement_temperature 296(2)
_cell_measurement_theta_max 21.48
_cell_measurement_theta_min 2.46
_cell_volume 1328.4(3)
_computing_cell_refinement 'SAINT (Bruker, 2004)'
_computing_data_collection 'APEX2 (Bruker, 2004)'
_computing_data_reduction 'SAINT (Bruker, 2004)'
_computing_molecular_graphics 'ORTEP-3 for Windows (Farrugia, 2012)'
_computing_publication_material 'publCIF (Westrip, 2010)'
_computing_structure_refinement 'SHELXL97 (Sheldrick, 2008)'
_computing_structure_solution 'SHELXS97 (Sheldrick, 2008)'
_diffrn_ambient_temperature 296(2)
_diffrn_measured_fraction_theta_full 0.999
_diffrn_measured_fraction_theta_max 0.999
_diffrn_measurement_device_type 'Bruker SMART APEXII CCD'
_diffrn_measurement_method \w
_diffrn_radiation_monochromator graphite
_diffrn_radiation_type MoK\a
_diffrn_radiation_wavelength 0.71073
_diffrn_reflns_av_R_equivalents 0.0379
_diffrn_reflns_limit_h_max 8
_diffrn_reflns_limit_h_min -8
_diffrn_reflns_limit_k_max 16
_diffrn_reflns_limit_k_min -16
_diffrn_reflns_limit_l_max 21
_diffrn_reflns_limit_l_min -21
_diffrn_reflns_number 13010
_diffrn_reflns_theta_full 27.59
_diffrn_reflns_theta_max 27.59
_diffrn_reflns_theta_min 2
_diffrn_standards_decay_% 0
_diffrn_standards_interval_time 0
_diffrn_standards_number 0
_exptl_absorpt_coefficient_mu 0.087
_exptl_absorpt_correction_T_max 0.7456
_exptl_absorpt_correction_T_min 0.6848
_exptl_absorpt_correction_type multi-scan
_exptl_absorpt_process_details '(SADABS; Bruker, 2004)'
_exptl_crystal_colour red
_exptl_crystal_density_diffrn 1.316
_exptl_crystal_density_method 'not measured'
_exptl_crystal_description needle
_exptl_crystal_F_000 552
_exptl_crystal_size_max 0.2
_exptl_crystal_size_mid 0.05
_exptl_crystal_size_min 0.03
_refine_diff_density_max 0.127
_refine_diff_density_min -0.132
_refine_ls_extinction_method none
_refine_ls_goodness_of_fit_ref 1.106
_refine_ls_hydrogen_treatment mixed
_refine_ls_matrix_type full
_refine_ls_number_parameters 189
_refine_ls_number_reflns 1791
_refine_ls_number_restraints 0
_refine_ls_restrained_S_all 1.106
_refine_ls_R_factor_all 0.0497
_refine_ls_R_factor_gt 0.0364
_refine_ls_shift/su_max 0
_refine_ls_shift/su_mean 0
_refine_ls_structure_factor_coef Fsqd
_refine_ls_weighting_details 'calc w=1/[\s^2^(Fo^2^)+(0.0458P)^2^+0.1160P] where P=(Fo^2^+2Fc^2^)/3'
_refine_ls_weighting_scheme calc
_refine_ls_wR_factor_gt 0.0919
_refine_ls_wR_factor_ref 0.0992
_reflns_number_gt 1445
_reflns_number_total 1791
_reflns_threshold_expression I>2\s(I)
_cod_data_source_file hb7165sup1.cif
_cod_data_source_block I
_cod_database_code 2239061
_cod_database_fobs_code 2239061

loop_
_space_group_symop_operation_xyz
'x, y, z'
'-x+1/2, -y, z+1/2'
'-x, y+1/2, -z+1/2'
'x+1/2, -y+1/2, -z'

loop_
_atom_site_type_symbol
_atom_site_label
_atom_site_fract_x
_atom_site_fract_y
_atom_site_fract_z
_atom_site_U_iso_or_equiv
_atom_site_adp_type
_atom_site_calc_flag
_atom_site_refinement_flags
_atom_site_occupancy
_atom_site_symmetry_multiplicity
N N1 0.2416(3) 0.52850(13) 0.64329(11) 0.0426(4) Uani d . 1 1
C C1 0.0629(3) 0.59631(15) 0.63842(12) 0.0404(4) Uani d . 1 1
C C6 -0.0379(4) 0.62556(18) 0.70911(12) 0.0473(5) Uani d . 1 1
H H6A 0.0104 0.5992 0.7581 0.057 Uiso calc R 1 1
O O2 0.4696(3) 0.40484(13) 0.72890(9) 0.0576(5) Uani d . 1 1
C C7 0.3805(4) 0.50983(16) 0.58565(12) 0.0428(5) Uani d . 1 1
H H7A 0.3604 0.5432 0.5365 0.051 Uiso calc R 1 1
O O1 -0.4464(3) 0.80231(15) 0.63093(10) 0.0715(6) Uani d . 1 1
C C3 -0.1847(4) 0.70162(17) 0.56461(13) 0.0500(6) Uani d . 1 1
H H3A -0.2354 0.7265 0.5155 0.06 Uiso calc R 1 1
C C4 -0.2810(4) 0.73383(16) 0.63555(13) 0.0481(5) Uani d . 1 1
C C8 0.5570(4) 0.44303(16) 0.59304(12) 0.0412(5) Uani d . 1 1
C C13 0.7034(4) 0.42826(15) 0.52628(12) 0.0434(5) Uani d . 1 1
C C2 -0.0154(4) 0.63339(16) 0.56591(12) 0.0445(5) Uani d . 1 1
H H2B 0.0471 0.6119 0.5178 0.053 Uiso calc R 1 1
C C10 0.7924(4) 0.33537(17) 0.67694(16) 0.0557(6) Uani d . 1 1
H H10A 0.8236 0.3041 0.7261 0.067 Uiso calc R 1 1
C C12 0.8923(4) 0.36913(17) 0.53822(15) 0.0503(6) Uani d . 1 1
C C5 -0.2098(4) 0.69353(18) 0.70775(13) 0.0526(6) Uani d . 1 1
H H5A -0.2777 0.7121 0.7556 0.063 Uiso calc R 1 1
C C9 0.5988(4) 0.39470(16) 0.66886(13) 0.0464(5) Uani d . 1 1
C C17 1.0411(5) 0.3575(2) 0.47485(17) 0.0664(7) Uani d . 1 1
H H17A 1.1654 0.3186 0.4831 0.08 Uiso calc R 1 1
C C11 0.9298(4) 0.32388(18) 0.61540(16) 0.0588(6) Uani d . 1 1
H H11A 1.0542 0.285 0.6232 0.071 Uiso calc R 1 1
C C14 0.6711(4) 0.47165(18) 0.44906(12) 0.0533(6) Uani d . 1 1
H H14A 0.546 0.5092 0.4388 0.064 Uiso calc R 1 1
C C15 0.8204(5) 0.4596(2) 0.38897(15) 0.0621(7) Uani d . 1 1
H H15A 0.7969 0.4903 0.339 0.075 Uiso calc R 1 1
C C16 1.0062(5) 0.4021(2) 0.40172(17) 0.0709(8) Uani d . 1 1
H H16A 1.1065 0.3942 0.3605 0.085 Uiso calc R 1 1
H H2A 0.279(5) 0.4942(19) 0.6938(15) 0.073(8) Uiso d . 1 1
H H1A -0.468(5) 0.834(2) 0.6777(19) 0.095(10) Uiso d . 1 1

loop_
_atom_site_aniso_label
_atom_site_aniso_U_11
_atom_site_aniso_U_22
_atom_site_aniso_U_33
_atom_site_aniso_U_12
_atom_site_aniso_U_13
_atom_site_aniso_U_23
N1 0.0417(10) 0.0478(10) 0.0382(9) -0.0024(8) 0.0015(8) 0.0029(8)
C1 0.0408(11) 0.0415(10) 0.0389(10) -0.0046(9) 0.0015(10) -0.0003(9)
C6 0.0496(12) 0.0583(13) 0.0340(10) 0.0034(12) -0.0005(10) 0.0025(9)
O2 0.0603(10) 0.0677(10) 0.0449(8) -0.0001(9) 0.0016(8) 0.0134(7)
C7 0.0435(11) 0.0460(11) 0.0389(10) -0.0051(10) 0.0008(9) 0.0029(9)
O1 0.0824(14) 0.0850(13) 0.0471(10) 0.0380(12) -0.0090(10) -0.0152(9)
C3 0.0622(14) 0.0518(12) 0.0360(10) 0.0058(12) -0.0034(11) -0.0019(9)
C4 0.0522(13) 0.0480(11) 0.0440(11) 0.0067(11) -0.0031(11) -0.0082(10)
C8 0.0411(11) 0.0416(10) 0.0410(10) -0.0048(10) -0.0005(9) 0.0000(8)
C13 0.0437(12) 0.0409(10) 0.0457(11) -0.0070(10) -0.0002(10) -0.0062(9)
C2 0.0538(13) 0.0461(11) 0.0336(10) 0.0009(10) 0.0036(10) -0.0014(9)
C10 0.0585(15) 0.0498(13) 0.0587(14) 0.0003(12) -0.0100(13) 0.0093(11)
C12 0.0467(13) 0.0414(11) 0.0626(14) -0.0014(10) 0.0000(11) -0.0095(10)
C5 0.0567(14) 0.0665(14) 0.0348(10) 0.0083(13) 0.0035(11) -0.0059(10)
C9 0.0483(12) 0.0444(11) 0.0464(11) -0.0071(11) -0.0035(11) 0.0025(9)
C17 0.0545(15) 0.0622(15) 0.0825(19) 0.0053(14) 0.0095(15) -0.0211(14)
C11 0.0522(14) 0.0492(13) 0.0748(16) 0.0047(12) -0.0093(14) -0.0009(11)
C14 0.0525(13) 0.0622(14) 0.0451(12) -0.0027(12) 0.0023(11) -0.0043(10)
C15 0.0671(16) 0.0740(16) 0.0452(12) -0.0105(15) 0.0096(12) -0.0115(12)
C16 0.0662(18) 0.0805(18) 0.0659(16) -0.0034(16) 0.0202(15) -0.0203(15)

loop_
_atom_type_symbol
_atom_type_description
_atom_type_scat_dispersion_real
_atom_type_scat_dispersion_imag
_atom_type_scat_source
C C 0.0033 0.0016 'International Tables Vol C Tables 4.2.6.8 and 6.1.1.4'
H H 0 0 'International Tables Vol C Tables 4.2.6.8 and 6.1.1.4'
N N 0.0061 0.0033 'International Tables Vol C Tables 4.2.6.8 and 6.1.1.4'
O O 0.0106 0.006 'International Tables Vol C Tables 4.2.6.8 and 6.1.1.4'

loop_
_geom_angle_atom_site_label_1
_geom_angle_atom_site_label_2
_geom_angle_atom_site_label_3
_geom_angle
C7 N1 C1 125.97(18)
C7 N1 H2A 112.8(16)
C1 N1 H2A 121.1(16)
C6 C1 C2 119.00(19)
C6 C1 N1 118.38(17)
C2 C1 N1 122.62(18)
C5 C6 C1 120.61(19)
C5 C6 H6A 119.7
C1 C6 H6A 119.7
N1 C7 C8 124.34(19)
N1 C7 H7A 117.8
C8 C7 H7A 117.8
C4 O1 H1A 112(2)
C2 C3 C4 120.7(2)
C2 C3 H3A 119.7
C4 C3 H3A 119.7
O1 C4 C5 122.51(19)
O1 C4 C3 118.31(19)
C5 C4 C3 119.2(2)
C7 C8 C9 119.26(19)
C7 C8 C13 120.38(18)
C9 C8 C13 120.25(19)
C14 C13 C12 117.3(2)
C14 C13 C8 123.6(2)
C12 C13 C8 119.01(19)
C3 C2 C1 120.35(19)
C3 C2 H2B 119.8
C1 C2 H2B 119.8
C11 C10 C9 121.5(2)
C11 C10 H10A 119.3
C9 C10 H10A 119.3
C17 C12 C13 119.8(2)
C17 C12 C11 121.4(2)
C13 C12 C11 118.8(2)
C6 C5 C4 120.1(2)
C6 C5 H5A 120
C4 C5 H5A 120
O2 C9 C8 121.7(2)
O2 C9 C10 120.32(19)
C8 C9 C10 118.0(2)
C16 C17 C12 121.1(3)
C16 C17 H17A 119.4
C12 C17 H17A 119.4
C10 C11 C12 122.4(2)
C10 C11 H11A 118.8
C12 C11 H11A 118.8
C15 C14 C13 121.3(2)
C15 C14 H14A 119.4
C13 C14 H14A 119.4
C14 C15 C16 120.8(2)
C14 C15 H15A 119.6
C16 C15 H15A 119.6
C17 C16 C15 119.7(3)
C17 C16 H16A 120.2
C15 C16 H16A 120.2

loop_
_geom_bond_atom_site_label_1
_geom_bond_atom_site_label_2
_geom_bond_distance
N1 C7 1.309(3)
N1 C1 1.414(3)
N1 H2A 0.98(3)
C1 C6 1.382(3)
C1 C2 1.383(3)
C6 C5 1.381(3)
C6 H6A 0.93
O2 C9 1.285(3)
C7 C8 1.399(3)
C7 H7A 0.93
O1 C4 1.356(3)
O1 H1A 0.89(3)
C3 C2 1.371(3)
C3 C4 1.384(3)
C3 H3A 0.93
C4 C5 1.379(3)
C8 C9 1.428(3)
C8 C13 1.445(3)
C13 C14 1.413(3)
C13 C12 1.412(3)
C2 H2B 0.93
C10 C11 1.338(3)
C10 C9 1.431(3)
C10 H10A 0.93
C12 C17 1.407(3)
C12 C11 1.427(3)
C5 H5A 0.93
C17 C16 1.360(4)
C17 H17A 0.93
C11 H11A 0.93
C14 C15 1.370(3)
C14 H14A 0.93
C15 C16 1.386(4)
C15 H15A 0.93
C16 H16A 0.93

loop_
_geom_hbond_atom_site_label_D
_geom_hbond_atom_site_label_H
_geom_hbond_atom_site_label_A
_geom_hbond_site_symmetry_A
_geom_hbond_distance_DH
_geom_hbond_distance_HA
_geom_hbond_distance_DA
_geom_hbond_angle_DHA
N1 H2A O2 . 0.98(3) 1.75(3) 2.563(2) 138(2)
O1 H1A O2 3_556 0.89(3) 1.80(3) 2.680(2) 171(3)
